data_2234305
loop_
_publ_author_name
'Yang, Jing'
'Chen, Na'
'Sun, Hao'
'Cao, Xiao-Xia'
'Liu, Deng-Ke'

_publ_section_title
;
 5-(2-Chlorobenzyl)-4,5,6,7-tetrahydrothieno[3,2-<i>c</i>]pyridin-2-yl
 acetate
;
_journal_coeditor_code KP2393
_journal_issue 4
_journal_name_full 'Acta Crystallographica Section E'
_journal_page_first o1053
_journal_paper_doi 10.1107/S1600536812010045
_journal_volume 68
_journal_year 2012
_chemical_formula_iupac 'C16 H16 Cl N O2 S'
_chemical_formula_moiety 'C16 H16 Cl N O2 S'
_chemical_formula_sum 'C16 H16 Cl N O2 S'
_chemical_formula_weight 321.81
_chemical_name_systematic
;
5-(2-Chlorobenzyl)-4,5,6,7-tetrahydrothieno[3,2-<i>c</i>]pyridin-2-yl acetate
;
_space_group_IT_number 14
_symmetry_cell_setting monoclinic
_symmetry_space_group_name_Hall '-P 2yn'
_symmetry_space_group_name_H-M 'P 1 21/n 1'
_atom_sites_solution_hydrogens geom
_atom_sites_solution_primary direct
_atom_sites_solution_secondary difmap
_audit_creation_method SHELXL-97
_cell_angle_alpha 90.00
_cell_angle_beta 99.098(3)
_cell_angle_gamma 90.00
_cell_formula_units_Z 4
_cell_length_a 14.526(3)
_cell_length_b 6.1065(12)
_cell_length_c 17.490(3)
_cell_measurement_reflns_used 4955
_cell_measurement_temperature 113(2)
_cell_measurement_theta_max 27.9
_cell_measurement_theta_min 1.7
_cell_volume 1531.9(5)
_computing_cell_refinement 'CrystalClear (Rigaku/MSC, 2005)'
_computing_data_collection 'CrystalClear (Rigaku/MSC, 2005)'
_computing_data_reduction 'CrystalClear (Rigaku/MSC, 2005)'
_computing_molecular_graphics 'SHELXTL (Sheldrick, 2008)'
_computing_publication_material 'CrystalStructure (Rigaku/MSC, 2005)'
_computing_structure_refinement 'SHELXL97 (Sheldrick, 2008)'
_computing_structure_solution 'SHELXS97 (Sheldrick, 2008)'
_diffrn_ambient_temperature 113(2)
_diffrn_detector_area_resol_mean 14.63
_diffrn_measured_fraction_theta_full 0.999
_diffrn_measured_fraction_theta_max 0.999
_diffrn_measurement_device_type 'Rigaku Saturn CCD area-detector'
_diffrn_measurement_method '\w and \f scans'
_diffrn_radiation_monochromator multilayer
_diffrn_radiation_source 'rotating anode'
_diffrn_radiation_type MoK\a
_diffrn_radiation_wavelength 0.71073
_diffrn_reflns_av_R_equivalents 0.0332
_diffrn_reflns_av_sigmaI/netI 0.0305
_diffrn_reflns_limit_h_max 17
_diffrn_reflns_limit_h_min -17
_diffrn_reflns_limit_k_max 5
_diffrn_reflns_limit_k_min -7
_diffrn_reflns_limit_l_max 20
_diffrn_reflns_limit_l_min -20
_diffrn_reflns_number 10686
_diffrn_reflns_theta_full 25.02
_diffrn_reflns_theta_max 25.02
_diffrn_reflns_theta_min 1.70
_diffrn_standards_decay_% 0
_diffrn_standards_interval_count 0
_diffrn_standards_interval_time 0
_diffrn_standards_number 0
_exptl_absorpt_coefficient_mu 0.389
_exptl_absorpt_correction_T_max 0.9622
_exptl_absorpt_correction_T_min 0.9263
_exptl_absorpt_correction_type multi-scan
_exptl_absorpt_process_details '(CrystalClear; Rigaku/MSC, 2005)'
_exptl_crystal_colour Colourless
_exptl_crystal_density_diffrn 1.395
_exptl_crystal_density_method 'not measured'
_exptl_crystal_description Prism
_exptl_crystal_F_000 672
_exptl_crystal_size_max 0.20
_exptl_crystal_size_mid 0.18
_exptl_crystal_size_min 0.10
_refine_diff_density_max 0.175
_refine_diff_density_min -0.306
_refine_ls_extinction_method none
_refine_ls_goodness_of_fit_ref 1.072
_refine_ls_hydrogen_treatment constr
_refine_ls_matrix_type full
_refine_ls_number_parameters 191
_refine_ls_number_reflns 2704
_refine_ls_number_restraints 0
_refine_ls_restrained_S_all 1.072
_refine_ls_R_factor_all 0.0332
_refine_ls_R_factor_gt 0.0300
_refine_ls_shift/su_max 0.001
_refine_ls_shift/su_mean 0.000
_refine_ls_structure_factor_coef Fsqd
_refine_ls_weighting_details 'calc w=1/[\s^2^(Fo^2^)+(0.0514P)^2^+0.2496P] where P=(Fo^2^+2Fc^2^)/3'
_refine_ls_weighting_scheme calc
_refine_ls_wR_factor_gt 0.0839
_refine_ls_wR_factor_ref 0.0856
_reflns_number_gt 2397
_reflns_number_total 2704
_reflns_threshold_expression I>2sigma(I)
_cod_data_source_file kp2393.cif
_cod_data_source_block I
_cod_original_cell_volume 1532.0(5)
_cod_original_sg_symbol_H-M 'P 21/n'
_cod_database_code 2234305
_cod_database_fobs_code 2234305

loop_
_symmetry_equiv_pos_as_xyz
'x, y, z'
'-x+1/2, y+1/2, -z+1/2'
'-x, -y, -z'
'x-1/2, -y-1/2, z-1/2'

loop_
_atom_site_type_symbol
_atom_site_label
_atom_site_fract_x
_atom_site_fract_y
_atom_site_fract_z
_atom_site_U_iso_or_equiv
_atom_site_adp_type
_atom_site_calc_flag
_atom_site_refinement_flags
_atom_site_occupancy
_atom_site_symmetry_multiplicity
Cl Cl1 0.64701(3) 0.34141(7) 0.05214(2) 0.03277(14) Uani d . 1 1
S S1 0.08191(2) 0.16665(6) 0.14645(2) 0.01970(13) Uani d . 1 1
O O1 -0.07808(8) -0.0621(2) 0.12690(7) 0.0350(3) Uani d . 1 1
O O2 0.03009(7) -0.21624(17) 0.06530(6) 0.0227(2) Uani d . 1 1
N N1 0.38577(8) 0.2952(2) 0.15330(6) 0.0197(3) Uani d . 1 1
C C1 -0.11190(11) -0.4038(3) 0.05983(9) 0.0262(4) Uani d . 1 1
H H1A -0.1710 -0.4020 0.0802 0.039 Uiso calc R 1 1
H H1B -0.0773 -0.5373 0.0771 0.039 Uiso calc R 1 1
H H1C -0.1245 -0.4005 0.0031 0.039 Uiso calc R 1 1
C C2 -0.05566(10) -0.2093(3) 0.08876(8) 0.0232(3) Uani d . 1 1
C C3 0.09637(10) -0.0575(2) 0.08845(8) 0.0189(3) Uani d . 1 1
C C4 0.18265(10) -0.0674(2) 0.06854(8) 0.0192(3) Uani d . 1 1
H H4 0.2022 -0.1776 0.0362 0.023 Uiso calc R 1 1
C C5 0.24081(10) 0.1077(2) 0.10193(7) 0.0180(3) Uani d . 1 1
C C6 0.34116(10) 0.1424(2) 0.09400(8) 0.0209(3) Uani d . 1 1
H H6A 0.3745 0.0004 0.0994 0.025 Uiso calc R 1 1
H H6B 0.3451 0.2017 0.0419 0.025 Uiso calc R 1 1
C C7 0.32906(10) 0.4937(3) 0.15410(8) 0.0212(3) Uani d . 1 1
H H7A 0.3132 0.5520 0.1008 0.025 Uiso calc R 1 1
H H7B 0.3651 0.6070 0.1865 0.025 Uiso calc R 1 1
C C8 0.23974(10) 0.4424(2) 0.18630(8) 0.0205(3) Uani d . 1 1
H H8A 0.2543 0.4127 0.2426 0.025 Uiso calc R 1 1
H H8B 0.1965 0.5686 0.1782 0.025 Uiso calc R 1 1
C C9 0.19592(10) 0.2454(3) 0.14461(8) 0.0187(3) Uani d . 1 1
C C10 0.47954(10) 0.3512(2) 0.13892(9) 0.0243(4) Uani d . 1 1
H H10A 0.5017 0.4817 0.1701 0.029 Uiso calc R 1 1
H H10B 0.4764 0.3902 0.0836 0.029 Uiso calc R 1 1
C C11 0.54919(10) 0.1683(2) 0.15836(8) 0.0199(3) Uani d . 1 1
C C12 0.54030(10) 0.0141(3) 0.21553(8) 0.0245(3) Uani d . 1 1
H H12 0.4874 0.0207 0.2412 0.029 Uiso calc R 1 1
C C13 0.60608(11) -0.1481(3) 0.23609(9) 0.0258(4) Uani d . 1 1
H H13 0.5982 -0.2505 0.2754 0.031 Uiso calc R 1 1
C C14 0.68378(11) -0.1607(3) 0.19890(9) 0.0264(4) Uani d . 1 1
H H14 0.7289 -0.2724 0.2125 0.032 Uiso calc R 1 1
C C15 0.69503(11) -0.0102(3) 0.14218(8) 0.0259(4) Uani d . 1 1
H H15 0.7480 -0.0172 0.1166 0.031 Uiso calc R 1 1
C C16 0.62835(10) 0.1509(2) 0.12296(8) 0.0208(3) Uani d . 1 1

loop_
_atom_site_aniso_label
_atom_site_aniso_U_11
_atom_site_aniso_U_22
_atom_site_aniso_U_33
_atom_site_aniso_U_12
_atom_site_aniso_U_13
_atom_site_aniso_U_23
Cl1 0.0313(2) 0.0369(3) 0.0341(2) 0.00271(18) 0.01724(18) 0.01129(18)
S1 0.0156(2) 0.0234(2) 0.0206(2) 0.00371(15) 0.00426(15) -0.00402(15)
O1 0.0202(6) 0.0410(7) 0.0459(7) -0.0015(5) 0.0117(5) -0.0193(6)
O2 0.0158(5) 0.0253(6) 0.0273(5) 0.0010(4) 0.0048(4) -0.0066(5)
N1 0.0158(6) 0.0185(6) 0.0250(7) 0.0012(5) 0.0039(5) 0.0012(5)
C1 0.0193(8) 0.0292(9) 0.0295(8) -0.0003(7) 0.0019(6) -0.0017(7)
C2 0.0144(7) 0.0307(9) 0.0240(7) 0.0029(7) 0.0017(6) 0.0001(7)
C3 0.0178(7) 0.0210(8) 0.0176(7) 0.0025(6) 0.0014(5) -0.0023(6)
C4 0.0187(8) 0.0201(8) 0.0189(7) 0.0054(6) 0.0031(6) -0.0010(6)
C5 0.0177(7) 0.0200(7) 0.0161(7) 0.0043(6) 0.0021(5) 0.0027(6)
C6 0.0197(8) 0.0215(8) 0.0224(7) 0.0032(6) 0.0061(6) 0.0005(6)
C7 0.0229(8) 0.0185(8) 0.0223(7) 0.0012(6) 0.0042(6) 0.0007(6)
C8 0.0206(8) 0.0211(8) 0.0206(7) 0.0024(6) 0.0057(6) -0.0016(6)
C9 0.0155(7) 0.0226(8) 0.0178(7) 0.0027(6) 0.0028(5) 0.0015(6)
C10 0.0180(8) 0.0233(8) 0.0325(8) -0.0011(6) 0.0063(6) 0.0047(7)
C11 0.0166(7) 0.0210(8) 0.0212(7) -0.0030(6) 0.0003(6) -0.0018(6)
C12 0.0206(8) 0.0282(9) 0.0256(7) -0.0031(7) 0.0069(6) 0.0022(7)
C13 0.0265(9) 0.0251(9) 0.0251(8) -0.0022(7) 0.0019(6) 0.0048(7)
C14 0.0219(8) 0.0252(9) 0.0302(8) 0.0046(7) -0.0015(6) -0.0015(7)
C15 0.0199(8) 0.0315(9) 0.0268(8) 0.0018(7) 0.0047(6) -0.0036(7)
C16 0.0212(8) 0.0227(8) 0.0187(7) -0.0045(6) 0.0038(6) -0.0003(6)

loop_
_atom_type_symbol
_atom_type_description
_atom_type_scat_dispersion_real
_atom_type_scat_dispersion_imag
_atom_type_scat_source
C C 0.0033 0.0016 'International Tables Vol C Tables 4.2.6.8 and 6.1.1.4'
H H 0.0000 0.0000 'International Tables Vol C Tables 4.2.6.8 and 6.1.1.4'
N N 0.0061 0.0033 'International Tables Vol C Tables 4.2.6.8 and 6.1.1.4'
O O 0.0106 0.0060 'International Tables Vol C Tables 4.2.6.8 and 6.1.1.4'
S S 0.1246 0.1234 'International Tables Vol C Tables 4.2.6.8 and 6.1.1.4'
Cl Cl 0.1484 0.1585 'International Tables Vol C Tables 4.2.6.8 and 6.1.1.4'

loop_
_geom_angle_atom_site_label_1
_geom_angle_atom_site_label_2
_geom_angle_atom_site_label_3
_geom_angle
C9 S1 C3 90.21(7)
C2 O2 C3 120.95(12)
C10 N1 C7 110.35(12)
C10 N1 C6 110.24(11)
C7 N1 C6 110.26(11)
C2 C1 H1A 109.5
C2 C1 H1B 109.5
H1A C1 H1B 109.5
C2 C1 H1C 109.5
H1A C1 H1C 109.5
H1B C1 H1C 109.5
O1 C2 O2 122.06(14)
O1 C2 C1 127.46(14)
O2 C2 C1 110.48(13)
C4 C3 O2 121.60(13)
C4 C3 S1 112.82(11)
O2 C3 S1 125.56(10)
C3 C4 C5 111.90(13)
C3 C4 H4 124.1
C5 C4 H4 124.1
C9 C5 C4 112.57(13)
C9 C5 C6 121.40(13)
C4 C5 C6 126.01(13)
N1 C6 C5 110.56(11)
N1 C6 H6A 109.5
C5 C6 H6A 109.5
N1 C6 H6B 109.5
C5 C6 H6B 109.5
H6A C6 H6B 108.1
N1 C7 C8 110.19(12)
N1 C7 H7A 109.6
C8 C7 H7A 109.6
N1 C7 H7B 109.6
C8 C7 H7B 109.6
H7A C7 H7B 108.1
C9 C8 C7 107.84(12)
C9 C8 H8A 110.1
C7 C8 H8A 110.1
C9 C8 H8B 110.1
C7 C8 H8B 110.1
H8A C8 H8B 108.5
C5 C9 C8 124.19(13)
C5 C9 S1 112.48(11)
C8 C9 S1 123.33(11)
N1 C10 C11 113.41(12)
N1 C10 H10A 108.9
C11 C10 H10A 108.9
N1 C10 H10B 108.9
C11 C10 H10B 108.9
H10A C10 H10B 107.7
C16 C11 C12 116.34(14)
C16 C11 C10 121.82(13)
C12 C11 C10 121.76(13)
C13 C12 C11 122.09(14)
C13 C12 H12 119.0
C11 C12 H12 119.0
C12 C13 C14 119.74(14)
C12 C13 H13 120.1
C14 C13 H13 120.1
C15 C14 C13 119.75(15)
C15 C14 H14 120.1
C13 C14 H14 120.1
C14 C15 C16 119.31(14)
C14 C15 H15 120.3
C16 C15 H15 120.3
C15 C16 C11 122.76(14)
C15 C16 Cl1 117.60(12)
C11 C16 Cl1 119.63(12)

loop_
_geom_bond_atom_site_label_1
_geom_bond_atom_site_label_2
_geom_bond_distance
Cl1 C16 1.7515(15)
S1 C9 1.7298(15)
S1 C3 1.7362(14)
O1 C2 1.1946(19)
O2 C2 1.3722(17)
O2 C3 1.3810(18)
N1 C10 1.4641(18)
N1 C7 1.4671(19)
N1 C6 1.4676(19)
C1 C2 1.485(2)
C1 H1A 0.9800
C1 H1B 0.9800
C1 H1C 0.9800
C3 C4 1.354(2)
C4 C5 1.429(2)
C4 H4 0.9500
C5 C9 1.358(2)
C5 C6 1.501(2)
C6 H6A 0.9900
C6 H6B 0.9900
C7 C8 1.526(2)
C7 H7A 0.9900
C7 H7B 0.9900
C8 C9 1.496(2)
C8 H8A 0.9900
C8 H8B 0.9900
C10 C11 1.509(2)
C10 H10A 0.9900
C10 H10B 0.9900
C11 C16 1.393(2)
C11 C12 1.394(2)
C12 C13 1.384(2)
C12 H12 0.9500
C13 C14 1.391(2)
C13 H13 0.9500
C14 C15 1.381(2)
C14 H14 0.9500
C15 C16 1.384(2)
C15 H15 0.9500

loop_
_geom_hbond_atom_site_label_D
_geom_hbond_atom_site_label_H
_geom_hbond_atom_site_label_A
_geom_hbond_site_symmetry_A
_geom_hbond_distance_DH
_geom_hbond_distance_HA
_geom_hbond_distance_DA
_geom_hbond_angle_DHA
_geom_hbond_publ_flag
C10 H10B Cl1 . 0.99 2.64 3.0648(16) 106.1 ?
C12 H12 N1 . 0.95 2.58 2.898(2) 100.1 ?
C15 H15 O1 1_655 0.95 2.52 3.364(2) 148.1 y

loop_
_geom_torsion_atom_site_label_1
_geom_torsion_atom_site_label_2
_geom_torsion_atom_site_label_3
_geom_torsion_atom_site_label_4
_geom_torsion
C3 O2 C2 O1 3.4(2)
C3 O2 C2 C1 -176.85(12)
C2 O2 C3 C4 177.09(13)
C2 O2 C3 S1 -1.09(19)
C9 S1 C3 C4 -0.86(11)
C9 S1 C3 O2 177.46(12)
O2 C3 C4 C5 -177.12(12)
S1 C3 C4 C5 1.27(15)
C3 C4 C5 C9 -1.12(17)
C3 C4 C5 C6 177.91(13)
C10 N1 C6 C5 -172.40(12)
C7 N1 C6 C5 -50.32(15)
C9 C5 C6 N1 15.88(18)
C4 C5 C6 N1 -163.07(12)
C10 N1 C7 C8 -167.59(12)
C6 N1 C7 C8 70.39(14)
N1 C7 C8 C9 -49.62(14)
C4 C5 C9 C8 179.88(12)
C6 C5 C9 C8 0.8(2)
C4 C5 C9 S1 0.47(16)
C6 C5 C9 S1 -178.61(10)
C7 C8 C9 C5 15.76(19)
C7 C8 C9 S1 -164.89(10)
C3 S1 C9 C5 0.20(11)
C3 S1 C9 C8 -179.22(12)
C7 N1 C10 C11 164.39(12)
C6 N1 C10 C11 -73.58(15)
N1 C10 C11 C16 154.60(13)
N1 C10 C11 C12 -28.7(2)
C16 C11 C12 C13 -0.2(2)
C10 C11 C12 C13 -177.04(14)
C11 C12 C13 C14 -0.3(2)
C12 C13 C14 C15 0.5(2)
C13 C14 C15 C16 -0.2(2)
C14 C15 C16 C11 -0.2(2)
C14 C15 C16 Cl1 178.66(11)
C12 C11 C16 C15 0.5(2)
C10 C11 C16 C15 177.29(14)
C12 C11 C16 Cl1 -178.42(11)
C10 C11 C16 Cl1 -1.6(2)

loop_
_cod_related_entry_id
_cod_related_entry_database
_cod_related_entry_code
1 ChemSpider 14419625
